data_4087953
loop_
_publ_author_name
'Nieto, Daniel'
'Bru\~na, Sonia'
'Gonz\'alez-Vadillo, Ana M'
'Perles, Josefina'
'Carrillo-Hermosilla, Fernando'
'Anti\~nolo, Antonio'
'Padr\'on, Jos\'e M.'
'Plata, Gabriela B.'
'Cuadrado, Isabel'

_publ_section_title
;
 Catalytically Generated Ferrocene-Containing Guanidines as Efficient
 Precursors for New Redox-Active Heterometallic Platinum(II) Complexes
 with Anticancer Activity
;
_journal_issue 22
_journal_name_full Organometallics
_journal_page_first 5407
_journal_paper_doi 10.1021/acs.organomet.5b00751
_journal_volume 34
_journal_year 2015
_chemical_formula_sum 'C25 H34.5 Cl2 Fe N3 O Pt S'
_chemical_formula_weight 746.96
_chemical_name_common D30C2F1
_space_group_crystal_system monoclinic
_space_group_IT_number 14
_space_group_name_Hall '-P 2ybc'
_space_group_name_H-M_alt 'P 1 21/c 1'
_atom_sites_solution_hydrogens geom
_atom_sites_solution_primary direct
_atom_sites_solution_secondary difmap
_cell_angle_alpha 90
_cell_angle_beta 91.2000(10)
_cell_angle_gamma 90
_cell_formula_units_Z 8
_cell_length_a 14.5743(2)
_cell_length_b 25.5911(4)
_cell_length_c 15.7828(2)
_cell_measurement_reflns_used 9945
_cell_measurement_temperature 296.(2)
_cell_measurement_theta_max 25.6311
_cell_measurement_theta_min 2.4653
_cell_volume 5885.26(14)
_computing_cell_refinement 'SAINT V7.68A (Bruker AXS, 2009)'
_computing_data_collection 'Bruker Instrument Service v2010.9.0.0'
_computing_data_reduction 'SAINT V7.68A (Bruker AXS, 2009)'
_computing_structure_refinement 'SHELXL-97 (Sheldrick, 2008)'
_computing_structure_solution 'SHELXS-97 (Sheldrick, 2008)'
_diffrn_ambient_temperature 296.(2)
_diffrn_detector_area_resol_mean 8.3333
_diffrn_measured_fraction_theta_full 0.998
_diffrn_measured_fraction_theta_max 0.998
_diffrn_measurement_device_type 'Bruker Kappa Apex II'
_diffrn_radiation_wavelength 0.71073
_diffrn_reflns_av_R_equivalents 0.0492
_diffrn_reflns_av_sigmaI/netI 0.0303
_diffrn_reflns_limit_h_max 17
_diffrn_reflns_limit_h_min -17
_diffrn_reflns_limit_k_max 30
_diffrn_reflns_limit_k_min -30
_diffrn_reflns_limit_l_max 19
_diffrn_reflns_limit_l_min -19
_diffrn_reflns_number 101749
_diffrn_reflns_theta_full 25.35
_diffrn_reflns_theta_max 25.35
_diffrn_reflns_theta_min 1.40
_exptl_absorpt_coefficient_mu 5.516
_exptl_absorpt_correction_T_max 0.70
_exptl_absorpt_correction_T_min 0.55
_exptl_absorpt_correction_type multi-scan
_exptl_absorpt_process_details sadabs
_exptl_crystal_colour 'clear orange'
_exptl_crystal_density_diffrn 1.686
_exptl_crystal_density_method 'not measured'
_exptl_crystal_description prismatic
_exptl_crystal_F_000 2940
_exptl_crystal_size_max 0.250
_exptl_crystal_size_mid 0.080
_exptl_crystal_size_min 0.070
_refine_diff_density_max 1.547
_refine_diff_density_min -1.127
_refine_ls_extinction_method none
_refine_ls_goodness_of_fit_ref 1.015
_refine_ls_hydrogen_treatment refxyz
_refine_ls_matrix_type full
_refine_ls_number_parameters 629
_refine_ls_number_reflns 10766
_refine_ls_number_restraints 4
_refine_ls_restrained_S_all 1.020
_refine_ls_R_factor_all 0.0628
_refine_ls_R_factor_gt 0.0375
_refine_ls_shift/su_max 0.001
_refine_ls_shift/su_mean 0.000
_refine_ls_structure_factor_coef Fsqd
_refine_ls_weighting_details 'calc w=1/[\s^2^(Fo^2^)+(0.0828P)^2^+7.9251P] where P=(Fo^2^+2Fc^2^)/3'
_refine_ls_weighting_scheme calc
_refine_ls_wR_factor_gt 0.1059
_refine_ls_wR_factor_ref 0.1356
_reflns_number_gt 7870
_reflns_number_total 10766
_reflns_threshold_expression >2sigma(I)
_cod_data_source_file om5b00751_si_002.cif
_cod_data_source_block 5
_cod_original_formula_sum 'C25 H34.50 Cl2 Fe N3 O Pt S'
_cod_database_code 4087953

loop_
_space_group_symop_operation_xyz
'x, y, z'
'-x, y+1/2, -z+1/2'
'-x, -y, -z'
'x, -y-1/2, z-1/2'

loop_
_atom_site_type_symbol
_atom_site_label
_atom_site_fract_x
_atom_site_fract_y
_atom_site_fract_z
_atom_site_U_iso_or_equiv
_atom_site_adp_type
_atom_site_calc_flag
_atom_site_refinement_flags
_atom_site_occupancy
_atom_site_disorder_assembly
_atom_site_disorder_group
C C1 -0.0580(5) 0.3910(3) 0.2946(4) 0.0566(18) Uani d . 1.0 . .
C C2 -0.1029(5) 0.3513(3) 0.3413(5) 0.066(2) Uani d . 1.0 . .
H H2 -0.0996 0.3156 0.3309 0.079 Uiso calc R 1.0 . .
C C3 -0.1538(6) 0.3757(5) 0.4070(5) 0.081(3) Uani d . 1.0 . .
H H3 -0.1888 0.3587 0.4472 0.097 Uiso calc R 1.0 . .
C C4 -0.1413(7) 0.4305(5) 0.3997(6) 0.092(3) Uani d . 1.0 . .
H H4 -0.1672 0.4559 0.434 0.111 Uiso calc R 1.0 . .
C C5 -0.0829(6) 0.4397(4) 0.3315(5) 0.074(2) Uani d . 1.0 . .
H H5 -0.0635 0.4724 0.3133 0.089 Uiso calc R 1.0 . .
C C6 -0.2397(7) 0.4017(6) 0.1685(6) 0.108(4) Uani d . 1.0 . .
H H6 -0.2006 0.3995 0.1229 0.129 Uiso calc R 1.0 . .
C C7 -0.2788(7) 0.3597(5) 0.2105(8) 0.100(4) Uani d . 1.0 . .
H H7 -0.2713 0.3245 0.1983 0.12 Uiso calc R 1.0 . .
C C8 -0.3319(6) 0.3813(5) 0.2749(7) 0.091(3) Uani d . 1.0 . .
H H8 -0.3663 0.3625 0.3135 0.11 Uiso calc R 1.0 . .
C C9 -0.3247(7) 0.4342(5) 0.2714(7) 0.095(3) Uani d . 1.0 . .
H H9 -0.3532 0.4576 0.3074 0.114 Uiso calc R 1.0 . .
C C10 -0.2687(7) 0.4474(5) 0.2063(7) 0.101(3) Uani d . 1.0 . .
H H10 -0.253 0.4811 0.1903 0.122 Uiso calc R 1.0 . .
C C11 0.0015(5) 0.3830(3) 0.2213(4) 0.0514(16) Uani d . 1.0 . .
C C12 -0.0142(5) 0.3435(3) 0.1652(5) 0.0600(19) Uani d . 1.0 . .
H H12 -0.0628 0.3207 0.1737 0.072 Uiso calc R 1.0 . .
C C13 0.0414(6) 0.3366(3) 0.0947(5) 0.0618(19) Uani d . 1.0 . .
H H13 0.0287 0.3094 0.0572 0.074 Uiso calc R 1.0 . .
C C14 0.1140(5) 0.3690(3) 0.0801(5) 0.0514(17) Uani d . 1.0 . .
C C15 0.1336(5) 0.4082(3) 0.1397(5) 0.0540(17) Uani d . 1.0 . .
H H15 0.1847 0.4296 0.1333 0.065 Uiso calc R 1.0 . .
C C16 0.0768(5) 0.4152(3) 0.2084(4) 0.0557(17) Uani d . 1.0 . .
H H16 0.0894 0.442 0.2467 0.067 Uiso calc R 1.0 . .
C C17 0.1372(9) 0.3551(4) -0.0673(7) 0.104(4) Uani d D 1.0 . .
C C18 0.2068(11) 0.2946(6) -0.1753(12) 0.195(9) Uani d D 1.0 . .
C C19 0.3028(10) 0.2984(8) -0.2074(11) 0.203(9) Uani d . 1.0 A .
H H19A 0.3249 0.3335 -0.2004 0.304 Uiso calc R 1.0 . .
H H19B 0.303 0.2891 -0.2663 0.304 Uiso calc R 1.0 . .
H H19C 0.3419 0.2749 -0.1759 0.304 Uiso calc R 1.0 . .
C C20 0.1574(14) 0.2487(6) -0.1980(12) 0.215(10) Uani d . 1.0 A .
H H20A 0.1028 0.2466 -0.1653 0.322 Uiso calc R 1.0 . .
H H20B 0.1951 0.2186 -0.1869 0.322 Uiso calc R 1.0 . .
H H20C 0.1411 0.25 -0.2572 0.322 Uiso calc R 1.0 . .
C C21 0.0316(9) 0.4323(5) -0.0666(7) 0.114(4) Uani d . 1.0 . .
H H21 0.0575 0.4402 -0.0102 0.137 Uiso calc R 1.0 A .
C C22 0.0682(10) 0.4720(6) -0.1317(9) 0.177(8) Uani d . 1.0 A .
H H22A 0.1331 0.4672 -0.1374 0.265 Uiso calc R 1.0 . .
H H22B 0.0562 0.5069 -0.1125 0.265 Uiso calc R 1.0 . .
H H22C 0.0379 0.4665 -0.1855 0.265 Uiso calc R 1.0 . .
C C23 -0.0753(10) 0.4354(6) -0.0646(10) 0.164(6) Uani d . 1.0 A .
H H23A -0.1008 0.4225 -0.1171 0.246 Uiso calc R 1.0 . .
H H23B -0.0938 0.471 -0.0566 0.246 Uiso calc R 1.0 . .
H H23C -0.0971 0.4144 -0.0187 0.246 Uiso calc R 1.0 . .
C C24 0.5067(6) 0.4155(4) 0.0942(7) 0.092(3) Uani d . 1.0 . .
H H24A 0.5724 0.4158 0.0916 0.138 Uiso calc R 1.0 . .
H H24B 0.4887 0.4168 0.1524 0.138 Uiso calc R 1.0 . .
H H24C 0.4823 0.4454 0.0647 0.138 Uiso calc R 1.0 . .
C C25 0.5026(7) 0.3115(4) 0.1230(7) 0.098(3) Uani d . 1.0 . .
H H25A 0.4895 0.2766 0.1037 0.147 Uiso calc R 1.0 . .
H H25B 0.4722 0.3176 0.1754 0.147 Uiso calc R 1.0 . .
H H25C 0.5677 0.3154 0.1316 0.147 Uiso calc R 1.0 . .
C C26 0.4507(5) 0.3940(3) 0.4013(4) 0.0540(17) Uani d . 1.0 . .
C C27 0.4215(5) 0.4416(3) 0.3665(5) 0.064(2) Uani d . 1.0 . .
H H27 0.4409 0.4743 0.3849 0.077 Uiso calc R 1.0 . .
C C28 0.3583(6) 0.4323(4) 0.2992(5) 0.079(3) Uani d . 1.0 . .
H H28 0.3281 0.4576 0.2667 0.095 Uiso calc R 1.0 . .
C C29 0.3495(6) 0.3773(4) 0.2906(5) 0.077(3) Uani d . 1.0 . .
H H29 0.3134 0.3597 0.2505 0.092 Uiso calc R 1.0 . .
C C30 0.4047(5) 0.3544(3) 0.3533(5) 0.067(2) Uani d . 1.0 . .
H H30 0.4107 0.3186 0.3624 0.08 Uiso calc R 1.0 . .
C C31 0.2787(6) 0.3917(5) 0.5332(6) 0.086(3) Uani d . 1.0 . .
H H31 0.3188 0.383 0.5776 0.103 Uiso calc R 1.0 . .
C C32 0.2562(7) 0.4426(4) 0.5058(7) 0.091(3) Uani d . 1.0 . .
H H32 0.2791 0.4736 0.5284 0.11 Uiso calc R 1.0 . .
C C33 0.1926(6) 0.4379(4) 0.4377(7) 0.083(3) Uani d . 1.0 . .
H H33 0.1664 0.4655 0.4075 0.1 Uiso calc R 1.0 . .
C C34 0.1758(5) 0.3858(4) 0.4235(6) 0.073(2) Uani d . 1.0 . .
H H34 0.1358 0.372 0.3827 0.088 Uiso calc R 1.0 . .
C C35 0.2300(6) 0.3570(4) 0.4820(6) 0.079(3) Uani d . 1.0 . .
H H35 0.2327 0.3208 0.4856 0.095 Uiso calc R 1.0 . .
C C36 0.5143(5) 0.3855(3) 0.4750(4) 0.0536(17) Uani d . 1.0 . .
C C37 0.5809(5) 0.4209(3) 0.4950(4) 0.0558(18) Uani d . 1.0 . .
H H37 0.5867 0.4505 0.4612 0.067 Uiso calc R 1.0 . .
C C38 0.6403(5) 0.4146(3) 0.5638(4) 0.0556(18) Uani d . 1.0 . .
H H38 0.6854 0.4395 0.5755 0.067 Uiso calc R 1.0 . .
C C39 0.6322(5) 0.3708(2) 0.6155(4) 0.0459(15) Uani d . 1.0 . .
C C40 0.5659(5) 0.3353(3) 0.5946(5) 0.064(2) Uani d . 1.0 . .
H H40 0.5602 0.3057 0.6283 0.077 Uiso calc R 1.0 . .
C C41 0.5074(5) 0.3412(3) 0.5262(5) 0.063(2) Uani d . 1.0 . .
H H41 0.4634 0.3159 0.5139 0.075 Uiso calc R 1.0 . .
C C42 0.6636(5) 0.3485(3) 0.7613(5) 0.0547(18) Uani d . 1.0 . .
C C43 0.7101(7) 0.3029(4) 0.8960(5) 0.087(3) Uani d . 1.0 . .
H H43 0.678 0.3312 0.9249 0.105 Uiso calc R 1.0 . .
C C44 0.8076(10) 0.3001(6) 0.9296(8) 0.161(6) Uani d . 1.0 . .
H H44A 0.8341 0.2672 0.914 0.242 Uiso calc R 1.0 . .
H H44B 0.8081 0.3032 0.9902 0.242 Uiso calc R 1.0 . .
H H44C 0.8428 0.328 0.9059 0.242 Uiso calc R 1.0 . .
C C45 0.6640(10) 0.2536(5) 0.9126(8) 0.147(5) Uani d . 1.0 . .
H H45A 0.6071 0.2523 0.8808 0.22 Uiso calc R 1.0 . .
H H45B 0.6518 0.2509 0.972 0.22 Uiso calc R 1.0 . .
H H45C 0.7025 0.2251 0.896 0.22 Uiso calc R 1.0 . .
C C46 0.5562(11) 0.4230(4) 0.7768(7) 0.126(5) Uani d . 1.0 . .
H H46 0.5852 0.4359 0.7254 0.151 Uiso calc R 1.0 . .
C C47 0.5861(14) 0.4578(5) 0.8502(9) 0.197(10) Uani d . 1.0 . .
H H47A 0.5598 0.4919 0.8429 0.296 Uiso calc R 1.0 . .
H H47B 0.6518 0.4604 0.8519 0.296 Uiso calc R 1.0 . .
H H47C 0.5655 0.4429 0.9024 0.296 Uiso calc R 1.0 . .
C C48 0.4627(13) 0.4287(8) 0.7666(13) 0.248(13) Uani d . 1.0 . .
H H48A 0.443 0.4128 0.7142 0.371 Uiso calc R 1.0 . .
H H48B 0.4473 0.4651 0.7658 0.371 Uiso calc R 1.0 . .
H H48C 0.4325 0.4119 0.8128 0.371 Uiso calc R 1.0 . .
C C49 1.0204(7) 0.3126(4) 0.5765(7) 0.098(3) Uani d . 1.0 . .
H H49A 1.0847 0.3171 0.5669 0.147 Uiso calc R 1.0 . .
H H49B 0.9873 0.3136 0.5233 0.147 Uiso calc R 1.0 . .
H H49C 1.0103 0.2796 0.6036 0.147 Uiso calc R 1.0 . .
C C50 1.0157(6) 0.4190(4) 0.5829(7) 0.090(3) Uani d . 1.0 . .
H H50A 0.9967 0.4504 0.611 0.135 Uiso calc R 1.0 . .
H H50B 0.9878 0.4175 0.5273 0.135 Uiso calc R 1.0 . .
H H50C 1.0813 0.419 0.5783 0.135 Uiso calc R 1.0 . .
Cl Cl1 0.31828(17) 0.44198(10) -0.0215(2) 0.1039(9) Uani d . 1.0 A .
Cl Cl2 0.29506(19) 0.27443(9) 0.08042(16) 0.0922(7) Uani d . 1.0 A .
Cl Cl3 0.83570(16) 0.44844(8) 0.70226(17) 0.0784(6) Uani d . 1.0 . .
Cl Cl4 0.81900(16) 0.27438(8) 0.63092(15) 0.0772(6) Uani d . 1.0 . .
Fe Fe1 -0.19777(8) 0.40103(5) 0.29076(7) 0.0644(3) Uani d . 1.0 . .
Fe Fe2 0.31128(7) 0.40112(4) 0.40960(6) 0.0546(3) Uani d . 1.0 . .
N N1 0.1724(5) 0.3608(2) 0.0108(4) 0.0628(17) Uani d . 1.0 A .
N N2 0.0565(8) 0.3807(5) -0.0903(5) 0.114(4) Uani d . 1.0 A .
H H2A 0.0179 0.3637 -0.1217 0.136 Uiso calc R 1.0 . .
N N3A 0.1651(9) 0.3399(5) -0.1415(7) 0.074(3) Uani d PD 0.524(10) A 1
H H3A 0.1557 0.3634 -0.1796 0.089 Uiso calc PR 0.524(10) A 1
N N3B 0.1951(10) 0.3120(6) -0.0988(8) 0.074(3) Uani d PD 0.476(10) A 2
H H3B 0.2262 0.2957 -0.0601 0.089 Uiso calc PR 0.476(10) A 2
N N4 0.6937(4) 0.3624(2) 0.6848(4) 0.0490(14) Uani d . 1.0 . .
N N5 0.5872(5) 0.3691(3) 0.7917(4) 0.075(2) Uani d . 1.0 . .
H H5A 0.5535 0.3494 0.8223 0.09 Uiso calc R 1.0 . .
N N6 0.7120(5) 0.3141(3) 0.8062(4) 0.0742(19) Uani d . 1.0 . .
H H6A 0.7502 0.2958 0.7779 0.089 Uiso calc R 1.0 . .
O O1 0.5119(5) 0.3476(3) -0.0321(4) 0.104(2) Uani d . 1.0 . .
O O2 1.0363(5) 0.3633(3) 0.7194(4) 0.120(3) Uani d . 1.0 . .
Pt Pt1 0.31133(2) 0.358421(11) 0.03121(2) 0.06035(12) Uani d . 1.0 . .
Pt Pt2 0.831459(19) 0.361974(10) 0.662172(16) 0.04661(10) Uani d . 1.0 . .
S S1 0.46299(16) 0.35709(8) 0.04585(14) 0.0680(6) Uani d . 1.0 A .
S S2 0.98116(14) 0.36373(8) 0.64251(12) 0.0593(5) Uani d . 1.0 . .

loop_
_atom_site_aniso_label
_atom_site_aniso_U_11
_atom_site_aniso_U_22
_atom_site_aniso_U_33
_atom_site_aniso_U_12
_atom_site_aniso_U_13
_atom_site_aniso_U_23
C1 0.054(4) 0.067(5) 0.049(4) 0.001(4) -0.005(3) 0.007(3)
C2 0.058(5) 0.082(6) 0.057(5) 0.007(4) 0.004(4) 0.012(4)
C3 0.068(6) 0.125(8) 0.049(5) 0.018(6) 0.008(4) 0.004(5)
C4 0.105(8) 0.120(9) 0.053(5) 0.022(6) 0.010(5) -0.026(5)
C5 0.079(6) 0.083(6) 0.059(5) 0.009(5) 0.003(4) -0.019(4)
C6 0.058(6) 0.218(15) 0.047(5) 0.022(8) 0.008(4) 0.014(7)
C7 0.075(7) 0.127(10) 0.097(8) 0.027(6) -0.032(6) -0.031(7)
C8 0.062(6) 0.126(9) 0.087(7) 0.014(6) 0.013(5) 0.016(7)
C9 0.077(7) 0.118(9) 0.090(7) 0.034(6) 0.019(5) 0.016(6)
C10 0.076(7) 0.126(9) 0.101(8) 0.019(6) 0.005(6) 0.037(7)
C11 0.050(4) 0.054(4) 0.051(4) 0.003(3) -0.001(3) 0.004(3)
C12 0.059(5) 0.058(4) 0.063(5) -0.006(4) 0.012(4) 0.000(4)
C13 0.076(5) 0.050(4) 0.060(5) 0.003(4) 0.010(4) -0.006(3)
C14 0.048(4) 0.053(4) 0.054(4) 0.009(3) 0.011(3) 0.009(3)
C15 0.047(4) 0.056(4) 0.059(4) -0.004(3) 0.002(3) -0.001(3)
C16 0.055(4) 0.063(5) 0.049(4) 0.002(4) -0.006(3) -0.004(3)
C17 0.101(8) 0.124(9) 0.088(8) -0.061(7) 0.047(7) -0.043(7)
C18 0.120(12) 0.139(13) 0.33(3) 0.017(10) 0.046(14) -0.102(15)
C19 0.122(12) 0.31(3) 0.173(16) 0.061(14) 0.006(11) -0.075(16)
C20 0.34(3) 0.116(12) 0.183(17) -0.003(15) -0.056(18) -0.047(12)
C21 0.132(10) 0.122(10) 0.085(7) -0.049(8) -0.048(7) 0.027(7)
C22 0.181(15) 0.183(15) 0.165(13) -0.070(11) -0.038(11) 0.109(12)
C23 0.125(12) 0.202(16) 0.163(14) -0.023(11) -0.020(11) 0.059(12)
C24 0.074(6) 0.090(7) 0.111(8) 0.008(5) 0.003(6) -0.008(6)
C25 0.090(7) 0.093(7) 0.111(8) 0.026(6) -0.005(6) 0.025(6)
C26 0.039(4) 0.071(5) 0.052(4) 0.003(3) 0.010(3) 0.001(3)
C27 0.057(5) 0.077(5) 0.060(5) -0.005(4) 0.003(4) 0.015(4)
C28 0.061(5) 0.116(8) 0.061(5) -0.005(5) 0.001(4) 0.031(5)
C29 0.066(5) 0.124(8) 0.041(4) -0.023(5) 0.013(4) -0.004(5)
C30 0.053(5) 0.080(6) 0.067(5) 0.007(4) 0.001(4) -0.009(4)
C31 0.056(5) 0.148(10) 0.055(5) 0.013(6) 0.007(4) 0.013(6)
C32 0.086(7) 0.094(7) 0.095(7) -0.011(6) 0.036(6) -0.022(6)
C33 0.059(5) 0.096(7) 0.095(7) 0.017(5) 0.020(5) 0.028(6)
C34 0.045(4) 0.103(7) 0.072(5) -0.007(4) 0.003(4) 0.013(5)
C35 0.065(6) 0.088(7) 0.085(7) 0.009(5) 0.031(5) 0.033(5)
C36 0.045(4) 0.063(5) 0.053(4) 0.008(3) 0.009(3) 0.002(3)
C37 0.053(4) 0.066(5) 0.048(4) -0.006(4) 0.003(3) 0.015(3)
C38 0.054(4) 0.062(4) 0.051(4) -0.013(3) 0.007(3) 0.008(3)
C39 0.047(4) 0.046(4) 0.045(4) 0.006(3) 0.010(3) 0.000(3)
C40 0.063(5) 0.048(4) 0.081(5) 0.001(4) -0.005(4) 0.009(4)
C41 0.052(4) 0.050(4) 0.085(6) -0.002(3) -0.013(4) -0.001(4)
C42 0.064(5) 0.049(4) 0.052(4) 0.001(3) 0.012(4) 0.002(3)
C43 0.114(8) 0.088(7) 0.062(5) 0.016(6) 0.023(5) 0.026(5)
C44 0.169(14) 0.202(16) 0.111(10) -0.026(12) -0.037(10) 0.058(10)
C45 0.211(15) 0.116(10) 0.115(10) -0.049(10) 0.037(10) 0.028(8)
C46 0.195(14) 0.087(7) 0.099(8) 0.067(8) 0.075(9) 0.033(6)
C47 0.39(3) 0.078(9) 0.124(12) 0.004(11) 0.113(16) -0.008(7)
C48 0.21(2) 0.30(3) 0.23(2) 0.19(2) 0.061(18) 0.09(2)
C49 0.095(7) 0.085(7) 0.116(8) 0.019(5) 0.050(6) -0.017(6)
C50 0.075(6) 0.084(6) 0.111(8) -0.025(5) 0.016(6) 0.016(6)
Cl1 0.0779(16) 0.0709(15) 0.164(3) 0.0093(12) 0.0186(16) 0.0364(16)
Cl2 0.121(2) 0.0703(14) 0.0841(15) -0.0072(13) -0.0207(14) 0.0201(11)
Cl3 0.0803(14) 0.0510(11) 0.1036(17) 0.0009(10) -0.0078(12) -0.0115(11)
Cl4 0.0893(15) 0.0560(12) 0.0868(14) -0.0002(10) 0.0139(12) -0.0212(10)
Fe1 0.0560(7) 0.0860(8) 0.0517(6) 0.0138(6) 0.0093(5) 0.0024(5)
Fe2 0.0457(6) 0.0670(7) 0.0512(6) 0.0038(5) 0.0033(4) 0.0085(5)
N1 0.063(4) 0.066(4) 0.059(4) 0.007(3) 0.011(3) -0.010(3)
N2 0.128(9) 0.159(9) 0.053(5) -0.080(8) -0.019(5) 0.012(5)
N3A 0.079(7) 0.095(8) 0.048(6) 0.014(6) -0.008(5) 0.005(5)
N3B 0.079(7) 0.095(8) 0.048(6) 0.014(6) -0.008(5) 0.005(5)
N4 0.050(3) 0.052(3) 0.045(3) 0.002(2) 0.011(3) 0.006(2)
N5 0.090(5) 0.070(4) 0.066(4) 0.016(4) 0.038(4) 0.016(3)
N6 0.089(5) 0.079(5) 0.056(4) 0.025(4) 0.022(4) 0.015(3)
O1 0.086(5) 0.144(6) 0.084(5) 0.025(4) 0.041(4) -0.020(4)
O2 0.071(4) 0.224(10) 0.064(4) 0.040(5) -0.020(3) 0.000(4)
Pt1 0.0649(2) 0.0579(2) 0.0590(2) 0.01075(14) 0.01983(15) 0.00089(13)
Pt2 0.05297(18) 0.04938(17) 0.03747(15) 0.00312(12) 0.00070(11) 0.00023(11)
S1 0.0660(13) 0.0741(14) 0.0648(13) 0.0194(10) 0.0219(10) -0.0038(10)
S2 0.0487(11) 0.0825(14) 0.0465(10) 0.0063(9) -0.0035(8) 0.0005(9)

loop_
_atom_type_symbol
_atom_type_description
_atom_type_scat_dispersion_real
_atom_type_scat_dispersion_imag
_atom_type_scat_source
C C 0.0033 0.0016 'International Tables Vol C Tables 4.2.6.8 and 6.1.1.4'
H H 0.0000 0.0000 'International Tables Vol C Tables 4.2.6.8 and 6.1.1.4'
N N 0.0061 0.0033 'International Tables Vol C Tables 4.2.6.8 and 6.1.1.4'
Cl Cl 0.1484 0.1585 'International Tables Vol C Tables 4.2.6.8 and 6.1.1.4'
Fe Fe 0.3463 0.8444 'International Tables Vol C Tables 4.2.6.8 and 6.1.1.4'
Pt Pt -1.7033 8.3905 'International Tables Vol C Tables 4.2.6.8 and 6.1.1.4'
S S 0.1246 0.1234 'International Tables Vol C Tables 4.2.6.8 and 6.1.1.4'
O O 0.0106 0.0060 'International Tables Vol C Tables 4.2.6.8 and 6.1.1.4'

loop_
_geom_angle_atom_site_label_1
_geom_angle_atom_site_label_2
_geom_angle_atom_site_label_3
_geom_angle
C2 C1 C5 106.9(7)
C2 C1 C11 126.2(7)
C5 C1 C11 126.9(7)
C2 C1 Fe1 68.8(4)
C5 C1 Fe1 69.1(5)
C11 C1 Fe1 126.4(5)
C1 C2 C3 108.3(8)
C1 C2 Fe1 70.4(4)
C3 C2 Fe1 69.6(5)
C1 C2 H2 125.8
C3 C2 H2 125.8
Fe1 C2 H2 125.7
C4 C3 C2 107.6(8)
C4 C3 Fe1 69.5(5)
C2 C3 Fe1 69.2(5)
C4 C3 H3 126.2
C2 C3 H3 126.2
Fe1 C3 H3 126.7
C5 C4 C3 107.9(8)
C5 C4 Fe1 69.9(5)
C3 C4 Fe1 69.6(5)
C5 C4 H4 126.0
C3 C4 H4 126.0
Fe1 C4 H4 126.1
C4 C5 C1 109.2(9)
C4 C5 Fe1 69.7(6)
C1 C5 Fe1 70.2(5)
C4 C5 H5 125.4
C1 C5 H5 125.4
Fe1 C5 H5 126.3
C10 C6 C7 108.4(9)
C10 C6 Fe1 71.5(6)
C7 C6 Fe1 69.9(6)
C10 C6 H6 125.8
C7 C6 H6 125.8
Fe1 C6 H6 124.4
C6 C7 C8 106.2(10)
C6 C7 Fe1 69.7(6)
C8 C7 Fe1 70.3(6)
C6 C7 H7 126.9
C8 C7 H7 126.9
Fe1 C7 H7 124.7
C9 C8 C7 108.5(10)
C9 C8 Fe1 71.4(6)
C7 C8 Fe1 69.1(6)
C9 C8 H8 125.8
C7 C8 H8 125.8
Fe1 C8 H8 125.3
C8 C9 C10 109.0(10)
C8 C9 Fe1 69.7(6)
C10 C9 Fe1 70.4(6)
C8 C9 H9 125.5
C10 C9 H9 125.5
Fe1 C9 H9 126.0
C9 C10 C6 107.9(11)
C9 C10 Fe1 70.7(6)
C6 C10 Fe1 68.6(6)
C9 C10 H10 126.0
C6 C10 H10 126.0
Fe1 C10 H10 126.2
C12 C11 C16 117.8(7)
C12 C11 C1 121.4(7)
C16 C11 C1 120.7(7)
C11 C12 C13 121.3(7)
C11 C12 H12 119.3
C13 C12 H12 119.3
C14 C13 C12 121.2(7)
C14 C13 H13 119.4
C12 C13 H13 119.4
C13 C14 C15 118.0(7)
C13 C14 N1 121.3(7)
C15 C14 N1 120.5(7)
C16 C15 C14 120.0(7)
C16 C15 H15 120.0
C14 C15 H15 120.0
C15 C16 C11 121.5(7)
C15 C16 H16 119.2
C11 C16 H16 119.2
N3A C17 N1 137.8(13)
N3A C17 N2 100.6(12)
N1 C17 N2 119.8(9)
N3A C17 N3B 44.6(8)
N1 C17 N3B 100.5(12)
N2 C17 N3B 138.6(11)
N3B C18 N3A 46.1(8)
N3B C18 C20 116.2(18)
N3A C18 C20 123.5(16)
N3B C18 C19 115.6(16)
N3A C18 C19 119.0(15)
C20 C18 C19 116.0(14)
C18 C19 H19A 109.5
C18 C19 H19B 109.5
H19A C19 H19B 109.5
C18 C19 H19C 109.5
H19A C19 H19C 109.5
H19B C19 H19C 109.5
C18 C20 H20A 109.5
C18 C20 H20B 109.5
H20A C20 H20B 109.5
C18 C20 H20C 109.5
H20A C20 H20C 109.5
H20B C20 H20C 109.5
N2 C21 C22 110.0(13)
N2 C21 C23 108.2(11)
C22 C21 C23 109.8(11)
N2 C21 H21 109.6
C22 C21 H21 109.6
C23 C21 H21 109.6
C21 C22 H22A 109.5
C21 C22 H22B 109.5
H22A C22 H22B 109.5
C21 C22 H22C 109.5
H22A C22 H22C 109.5
H22B C22 H22C 109.5
C21 C23 H23A 109.5
C21 C23 H23B 109.5
H23A C23 H23B 109.5
C21 C23 H23C 109.5
H23A C23 H23C 109.5
H23B C23 H23C 109.5
S1 C24 H24A 109.5
S1 C24 H24B 109.5
H24A C24 H24B 109.5
S1 C24 H24C 109.5
H24A C24 H24C 109.5
H24B C24 H24C 109.5
S1 C25 H25A 109.5
S1 C25 H25B 109.5
H25A C25 H25B 109.5
S1 C25 H25C 109.5
H25A C25 H25C 109.5
H25B C25 H25C 109.5
C27 C26 C30 105.9(7)
C27 C26 C36 127.8(7)
C30 C26 C36 126.3(7)
C27 C26 Fe2 69.7(4)
C30 C26 Fe2 69.0(4)
C36 C26 Fe2 124.5(5)
C26 C27 C28 109.8(8)
C26 C27 Fe2 70.3(4)
C28 C27 Fe2 70.1(5)
C26 C27 H27 125.1
C28 C27 H27 125.1
Fe2 C27 H27 126.1
C27 C28 C29 107.1(8)
C27 C28 Fe2 69.5(4)
C29 C28 Fe2 70.3(5)
C27 C28 H28 126.4
C29 C28 H28 126.4
Fe2 C28 H28 125.3
C30 C29 C28 107.4(8)
C30 C29 Fe2 69.0(5)
C28 C29 Fe2 69.2(5)
C30 C29 H29 126.3
C28 C29 H29 126.3
Fe2 C29 H29 127.1
C29 C30 C26 109.7(8)
C29 C30 Fe2 71.3(5)
C26 C30 Fe2 70.1(4)
C29 C30 H30 125.1
C26 C30 H30 125.1
Fe2 C30 H30 125.0
C35 C31 C32 107.5(9)
C35 C31 Fe2 69.1(5)
C32 C31 Fe2 69.7(5)
C35 C31 H31 126.3
C32 C31 H31 126.3
Fe2 C31 H31 126.5
C31 C32 C33 107.5(9)
C31 C32 Fe2 69.7(5)
C33 C32 Fe2 69.5(5)
C31 C32 H32 126.2
C33 C32 H32 126.2
Fe2 C32 H32 126.1
C34 C33 C32 108.7(8)
C34 C33 Fe2 70.3(5)
C32 C33 Fe2 69.9(5)
C34 C33 H33 125.7
C32 C33 H33 125.7
Fe2 C33 H33 125.7
C33 C34 C35 107.7(9)
C33 C34 Fe2 70.1(5)
C35 C34 Fe2 68.8(5)
C33 C34 H34 126.1
C35 C34 H34 126.1
Fe2 C34 H34 126.5
C31 C35 C34 108.6(9)
C31 C35 Fe2 70.8(5)
C34 C35 Fe2 70.3(5)
C31 C35 H35 125.7
C34 C35 H35 125.7
Fe2 C35 H35 124.8
C37 C36 C41 117.8(7)
C37 C36 C26 120.9(7)
C41 C36 C26 121.3(7)
C36 C37 C38 122.4(7)
C36 C37 H37 118.8
C38 C37 H37 118.8
C37 C38 C39 119.6(7)
C37 C38 H38 120.2
C39 C38 H38 120.2
C40 C39 C38 117.7(7)
C40 C39 N4 121.3(6)
C38 C39 N4 121.0(6)
C39 C40 C41 122.9(7)
C39 C40 H40 118.6
C41 C40 H40 118.6
C40 C41 C36 119.7(7)
C40 C41 H41 120.2
C36 C41 H41 120.2
N6 C42 N5 120.8(7)
N6 C42 N4 118.5(7)
N5 C42 N4 120.8(7)
N6 C43 C45 111.5(9)
N6 C43 C44 108.5(8)
C45 C43 C44 109.3(10)
N6 C43 H43 109.2
C45 C43 H43 109.2
C44 C43 H43 109.2
C43 C44 H44A 109.5
C43 C44 H44B 109.5
H44A C44 H44B 109.5
C43 C44 H44C 109.5
H44A C44 H44C 109.5
H44B C44 H44C 109.5
C43 C45 H45A 109.5
C43 C45 H45B 109.5
H45A C45 H45B 109.5
C43 C45 H45C 109.5
H45A C45 H45C 109.5
H45B C45 H45C 109.5
C48 C46 N5 114.7(14)
C48 C46 C47 107.2(13)
N5 C46 C47 110.2(12)
C48 C46 H46 108.2
N5 C46 H46 108.2
C47 C46 H46 108.2
C46 C47 H47A 109.5
C46 C47 H47B 109.5
H47A C47 H47B 109.5
C46 C47 H47C 109.5
H47A C47 H47C 109.5
H47B C47 H47C 109.5
C46 C48 H48A 109.5
C46 C48 H48B 109.5
H48A C48 H48B 109.5
C46 C48 H48C 109.5
H48A C48 H48C 109.5
H48B C48 H48C 109.5
S2 C49 H49A 109.5
S2 C49 H49B 109.5
H49A C49 H49B 109.5
S2 C49 H49C 109.5
H49A C49 H49C 109.5
H49B C49 H49C 109.5
S2 C50 H50A 109.5
S2 C50 H50B 109.5
H50A C50 H50B 109.5
S2 C50 H50C 109.5
H50A C50 H50C 109.5
H50B C50 H50C 109.5
C6 Fe1 C7 40.4(5)
C6 Fe1 C8 67.1(4)
C7 Fe1 C8 40.6(4)
C6 Fe1 C2 124.9(5)
C7 Fe1 C2 107.7(4)
C8 Fe1 C2 122.6(4)
C6 Fe1 C4 156.4(6)
C7 Fe1 C4 161.3(5)
C8 Fe1 C4 124.6(4)
C2 Fe1 C4 69.0(4)
C6 Fe1 C3 161.8(6)
C7 Fe1 C3 124.7(5)
C8 Fe1 C3 108.4(4)
C2 Fe1 C3 41.2(3)
C4 Fe1 C3 40.8(4)
C6 Fe1 C5 122.0(5)
C7 Fe1 C5 157.0(5)
C8 Fe1 C5 160.6(4)
C2 Fe1 C5 68.4(4)
C4 Fe1 C5 40.4(4)
C3 Fe1 C5 68.3(4)
C6 Fe1 C10 39.8(5)
C7 Fe1 C10 67.2(5)
C8 Fe1 C10 65.9(4)
C2 Fe1 C10 161.6(4)
C4 Fe1 C10 121.6(5)
C3 Fe1 C10 156.3(5)
C5 Fe1 C10 108.9(4)
C6 Fe1 C9 66.3(4)
C7 Fe1 C9 66.9(4)
C8 Fe1 C9 38.9(4)
C2 Fe1 C9 157.2(4)
C4 Fe1 C9 108.6(4)
C3 Fe1 C9 122.1(4)
C5 Fe1 C9 125.4(4)
C10 Fe1 C9 39.0(4)
C6 Fe1 C1 108.1(3)
C7 Fe1 C1 121.5(4)
C8 Fe1 C1 157.7(4)
C2 Fe1 C1 40.8(3)
C4 Fe1 C1 68.8(4)
C3 Fe1 C1 68.9(3)
C5 Fe1 C1 40.8(3)
C10 Fe1 C1 125.4(4)
C9 Fe1 C1 161.2(4)
C35 Fe2 C33 67.7(4)
C35 Fe2 C34 40.9(4)
C33 Fe2 C34 39.6(4)
C35 Fe2 C32 67.8(4)
C33 Fe2 C32 40.6(4)
C34 Fe2 C32 67.6(4)
C35 Fe2 C30 109.0(4)
C33 Fe2 C30 162.3(4)
C34 Fe2 C30 126.6(4)
C32 Fe2 C30 156.1(4)
C35 Fe2 C31 40.1(4)
C33 Fe2 C31 68.1(4)
C34 Fe2 C31 68.0(4)
C32 Fe2 C31 40.6(4)
C30 Fe2 C31 121.5(4)
C35 Fe2 C27 162.2(4)
C33 Fe2 C27 121.3(4)
C34 Fe2 C27 155.4(3)
C32 Fe2 C27 108.1(4)
C30 Fe2 C27 67.2(3)
C31 Fe2 C27 125.6(4)
C35 Fe2 C28 156.2(4)
C33 Fe2 C28 107.9(4)
C34 Fe2 C28 120.7(3)
C32 Fe2 C28 125.2(4)
C30 Fe2 C28 67.6(4)
C31 Fe2 C28 162.2(5)
C27 Fe2 C28 40.4(3)
C35 Fe2 C26 125.7(3)
C33 Fe2 C26 155.3(4)
C34 Fe2 C26 163.5(4)
C32 Fe2 C26 120.2(4)
C30 Fe2 C26 40.9(3)
C31 Fe2 C26 107.6(3)
C27 Fe2 C26 40.0(3)
C28 Fe2 C26 68.3(3)
C35 Fe2 C29 121.7(4)
C33 Fe2 C29 125.8(4)
C34 Fe2 C29 108.9(4)
C32 Fe2 C29 162.5(5)
C30 Fe2 C29 39.7(4)
C31 Fe2 C29 155.8(5)
C27 Fe2 C29 67.5(3)
C28 Fe2 C29 40.5(4)
C26 Fe2 C29 68.2(3)
C17 N1 C14 120.4(8)
C17 N1 Pt1 120.1(6)
C14 N1 Pt1 119.5(5)
C17 N2 C21 126.1(9)
C17 N2 H2A 116.9
C21 N2 H2A 116.9
C17 N3A C18 136.5(14)
C17 N3A H3A 111.8
C18 N3A H3A 111.8
C18 N3B C17 130.7(13)
C18 N3B H3B 114.7
C17 N3B H3B 114.7
C42 N4 C39 121.5(6)
C42 N4 Pt2 119.8(5)
C39 N4 Pt2 118.2(4)
C42 N5 C46 124.9(8)
C42 N5 H5A 117.5
C46 N5 H5A 117.5
C42 N6 C43 129.4(7)
C42 N6 H6A 115.3
C43 N6 H6A 115.3
N1 Pt1 S1 176.8(2)
N1 Pt1 Cl1 88.05(19)
S1 Pt1 Cl1 90.04(8)
N1 Pt1 Cl2 88.43(19)
S1 Pt1 Cl2 93.44(9)
Cl1 Pt1 Cl2 176.37(10)
N4 Pt2 S2 177.50(17)
N4 Pt2 Cl3 88.11(16)
S2 Pt2 Cl3 89.90(8)
N4 Pt2 Cl4 88.28(16)
S2 Pt2 Cl4 93.63(8)
Cl3 Pt2 Cl4 175.32(9)
O1 S1 C25 108.2(5)
O1 S1 C24 108.9(5)
C25 S1 C24 98.6(5)
O1 S1 Pt1 114.8(3)
C25 S1 Pt1 113.0(4)
C24 S1 Pt1 112.1(3)
O2 S2 C49 107.9(5)
O2 S2 C50 107.0(5)
C49 S2 C50 100.2(5)
O2 S2 Pt2 114.6(3)
C49 S2 Pt2 113.5(4)
C50 S2 Pt2 112.5(3)

loop_
_geom_bond_atom_site_label_1
_geom_bond_atom_site_label_2
_geom_bond_distance
C1 C2 1.423(10)
C1 C5 1.424(11)
C1 C11 1.475(10)
C1 Fe1 2.052(7)
C2 C3 1.432(11)
C2 Fe1 2.031(8)
C2 H2 0.93
C3 C4 1.421(14)
C3 Fe1 2.037(9)
C3 H3 0.93
C4 C5 1.407(13)
C4 Fe1 2.036(9)
C4 H4 0.93
C5 Fe1 2.038(9)
C5 H5 0.93
C6 C10 1.383(16)
C6 C7 1.391(15)
C6 Fe1 2.011(9)
C6 H6 0.93
C7 C8 1.403(14)
C7 Fe1 2.014(10)
C7 H7 0.93
C8 C9 1.360(14)
C8 Fe1 2.030(10)
C8 H8 0.93
C9 C10 1.367(14)
C9 Fe1 2.052(9)
C9 H9 0.93
C10 Fe1 2.048(10)
C10 H10 0.93
C11 C12 1.360(10)
C11 C16 1.391(10)
C12 C13 1.400(10)
C12 H12 0.93
C13 C14 1.369(10)
C13 H13 0.93
C14 C15 1.400(10)
C14 N1 1.415(9)
C15 C16 1.391(10)
C15 H15 0.93
C16 H16 0.93
C17 N3A 1.306(12)
C17 N1 1.333(14)
C17 N2 1.388(16)
C17 N3B 1.481(14)
C18 N3B 1.301(15)
C18 N3A 1.417(14)
C18 C20 1.42(2)
C18 C19 1.50(2)
C19 H19A 0.96
C19 H19B 0.96
C19 H19C 0.96
C20 H20A 0.96
C20 H20B 0.96
C20 H20C 0.96
C21 N2 1.422(16)
C21 C22 1.547(15)
C21 C23 1.562(17)
C21 H21 0.98
C22 H22A 0.96
C22 H22B 0.96
C22 H22C 0.96
C23 H23A 0.96
C23 H23B 0.96
C23 H23C 0.96
C24 S1 1.791(9)
C24 H24A 0.96
C24 H24B 0.96
C24 H24C 0.96
C25 S1 1.775(9)
C25 H25A 0.96
C25 H25B 0.96
C25 H25C 0.96
C26 C27 1.399(10)
C26 C30 1.425(10)
C26 C36 1.488(10)
C26 Fe2 2.047(7)
C27 C28 1.410(11)
C27 Fe2 2.040(8)
C27 H27 0.93
C28 C29 1.422(13)
C28 Fe2 2.047(8)
C28 H28 0.93
C29 C30 1.391(12)
C29 Fe2 2.062(8)
C29 H29 0.93
C30 Fe2 2.032(8)
C30 H30 0.93
C31 C35 1.386(14)
C31 C32 1.408(14)
C31 Fe2 2.032(9)
C31 H31 0.93
C32 C33 1.408(14)
C32 Fe2 2.031(9)
C32 H32 0.93
C33 C34 1.373(13)
C33 Fe2 2.026(9)
C33 H33 0.93
C34 C35 1.411(12)
C34 Fe2 2.030(8)
C34 H34 0.93
C35 Fe2 2.010(8)
C35 H35 0.93
C36 C37 1.360(10)
C36 C41 1.396(11)
C37 C38 1.385(10)
C37 H37 0.93
C38 C39 1.392(9)
C38 H38 0.93
C39 C40 1.362(10)
C39 N4 1.417(9)
C40 C41 1.370(10)
C40 H40 0.93
C41 H41 0.93
C42 N6 1.325(9)
C42 N5 1.329(10)
C42 N4 1.341(9)
C43 N6 1.446(10)
C43 C45 1.456(14)
C43 C44 1.508(15)
C43 H43 0.98
C44 H44A 0.96
C44 H44B 0.96
C44 H44C 0.96
C45 H45A 0.96
C45 H45B 0.96
C45 H45C 0.96
C46 C48 1.38(2)
C46 N5 1.469(11)
C46 C47 1.52(2)
C46 H46 0.98
C47 H47A 0.96
C47 H47B 0.96
C47 H47C 0.96
C48 H48A 0.96
C48 H48B 0.96
C48 H48C 0.96
C49 S2 1.774(9)
C49 H49A 0.96
C49 H49B 0.96
C49 H49C 0.96
C50 S2 1.777(9)
C50 H50A 0.96
C50 H50B 0.96
C50 H50C 0.96
Cl1 Pt1 2.297(2)
Cl2 Pt1 2.299(2)
Cl3 Pt2 2.302(2)
Cl4 Pt2 2.3017(19)
N1 Pt1 2.045(7)
N2 H2A 0.86
N3A H3A 0.86
N3B H3B 0.86
N4 Pt2 2.047(6)
N5 H5A 0.86
N6 H6A 0.86
O1 S1 1.455(6)
O2 S2 1.441(7)
Pt1 S1 2.218(2)
Pt2 S2 2.211(2)
